data_7219208
loop_
_publ_author_name
'Yamada, Shinji'
'Katsuki, Ayaka'
'Nojiri, Yuka'
'Tokugawa, Yoko'

_publ_section_title
;
 Vapochromism associated with the changes in the molecular arrangement of
 organic crystals
;
_journal_issue 6
_journal_name_full CrystEngComm
_journal_page_first 1416
_journal_paper_doi 10.1039/C4CE01314J
_journal_volume 17
_journal_year 2015
_chemical_formula_moiety 'C15 H16 Cl N O3 '
_chemical_formula_sum 'C15 H16 Cl N O3'
_chemical_formula_weight 293.75
_space_group_IT_number 14
_symmetry_cell_setting monoclinic
_symmetry_Int_Tables_number 14
_symmetry_space_group_name_Hall '-P 2yn'
_symmetry_space_group_name_H-M 'P 1 21/n 1'
_audit_update_record
;
2014-05-30 deposited with the CCDC.
2015-01-05 downloaded from the CCDC.
;
_cell_angle_alpha 90.0000
_cell_angle_beta 112.0213(14)
_cell_angle_gamma 90.0000
_cell_formula_units_Z 4
_cell_length_a 5.19126(15)
_cell_length_b 33.4280(10)
_cell_length_c 9.2170(3)
_cell_measurement_reflns_used 10511
_cell_measurement_temperature 298.1
_cell_measurement_theta_max 68.2
_cell_measurement_theta_min 4.0
_cell_volume 1482.77(8)
_computing_cell_refinement PROCESS-AUTO
_computing_data_collection PROCESS-AUTO
_computing_data_reduction CrystalStructure
_computing_publication_material 'CrystalStructure 3.8'
_computing_structure_refinement SHELXL
_computing_structure_solution SIR92
_diffrn_ambient_temperature 298
_diffrn_detector_area_resol_mean 10.00
_diffrn_measured_fraction_theta_full 0.980
_diffrn_measured_fraction_theta_max 0.980
_diffrn_measurement_device_type 'Rigaku RAXIS-RAPID'
_diffrn_measurement_method \w
_diffrn_radiation_type 'Cu K\a'
_diffrn_radiation_wavelength 1.54187
_diffrn_reflns_av_R_equivalents 0.074
_diffrn_reflns_limit_h_max 6
_diffrn_reflns_limit_h_min -5
_diffrn_reflns_limit_k_max 40
_diffrn_reflns_limit_k_min -40
_diffrn_reflns_limit_l_max 11
_diffrn_reflns_limit_l_min -11
_diffrn_reflns_number 23293
_diffrn_reflns_theta_full 68.24
_diffrn_reflns_theta_max 68.24
_exptl_absorpt_coefficient_mu 2.344
_exptl_absorpt_correction_type none
_exptl_crystal_colour Red
_exptl_crystal_density_diffrn 1.316
_exptl_crystal_density_method 'not measured'
_exptl_crystal_description block
_exptl_crystal_F_000 616.00
_exptl_crystal_size_max 0.60
_exptl_crystal_size_mid 0.20
_exptl_crystal_size_min 0.15
_refine_diff_density_max 0.32
_refine_diff_density_min -0.25
_refine_ls_extinction_coef 0.0036(7)
_refine_ls_extinction_method SHELXL
_refine_ls_goodness_of_fit_ref 1.113
_refine_ls_hydrogen_treatment refall
_refine_ls_number_parameters 191
_refine_ls_number_reflns 2669
_refine_ls_R_factor_gt 0.0500
_refine_ls_shift/su_max 0.0000
_refine_ls_structure_factor_coef Fsqd
_refine_ls_weighting_details 'w = 1/[\s^2^(Fo^2^)+(0.0775P)^2^+0.2230P] where P=(Fo^2^+2Fc^2^)/3'
_refine_ls_weighting_scheme calc
_refine_ls_wR_factor_ref 0.1510
_reflns_number_gt 2103
_reflns_number_total 2669
_reflns_threshold_expression F^2^>2.0\s(F^2^)
_cod_data_source_file c4ce01314j2.cif
_cod_data_source_block '_PyChalconOMeHCl1'
_cod_depositor_comments 'Adding full bibliography for 7219208--7219210.cif.'
_cod_original_formula_sum 'C15 H16 Cl N O3 '
_cod_database_code 7219208

loop_
_symmetry_equiv_pos_site_id
_symmetry_equiv_pos_as_xyz
1 +X,+Y,+Z
2 1/2-X,1/2+Y,1/2-Z
3 -X,-Y,-Z
4 1/2+X,1/2-Y,1/2+Z

loop_
_atom_site_label
_atom_site_type_symbol
_atom_site_fract_x
_atom_site_fract_y
_atom_site_fract_z
_atom_site_U_iso_or_equiv
_atom_site_adp_type
_atom_site_occupancy
_atom_site_symmetry_multiplicity
_atom_site_calc_flag
_atom_site_refinement_flags
Cl(1) Cl 1.14119(15) 0.03230(2) 0.24460(8) 0.0838(2) Uani 1.00 1 d .
O(1) O 0.8788(4) 0.15163(6) 0.9510(2) 0.0924(6) Uani 1.00 1 d .
O(2) O 1.5668(3) 0.21522(5) 0.28908(19) 0.0750(4) Uani 1.00 1 d .
O(3) O 0.7312(6) 0.07472(10) 0.3789(3) 0.1324(11) Uani 1.00 1 d .
N(1) N 0.2710(4) 0.03496(6) 0.7998(2) 0.0703(5) Uani 1.00 1 d .
C(1) C 0.3417(5) 0.04232(8) 0.6780(3) 0.0735(6) Uani 1.00 1 d .
C(2) C 0.5233(5) 0.07262(7) 0.6852(2) 0.0653(5) Uani 1.00 1 d .
C(3) C 0.6316(4) 0.09541(6) 0.8192(2) 0.0564(5) Uani 1.00 1 d .
C(4) C 0.5557(5) 0.08610(7) 0.9444(2) 0.0693(6) Uani 1.00 1 d .
C(5) C 0.3722(5) 0.05594(8) 0.9315(3) 0.0754(6) Uani 1.00 1 d .
C(6) C 0.8241(4) 0.13067(7) 0.8358(2) 0.0604(5) Uani 1.00 1 d .
C(7) C 0.9324(4) 0.13784(6) 0.7136(2) 0.0587(5) Uani 1.00 1 d .
C(8) C 1.0864(4) 0.16987(6) 0.7154(2) 0.0590(5) Uani 1.00 1 d .
C(9) C 1.2088(4) 0.18023(6) 0.6029(2) 0.0554(5) Uani 1.00 1 d .
C(10) C 1.3665(5) 0.21495(6) 0.6227(2) 0.0653(5) Uani 1.00 1 d .
C(11) C 1.4811(5) 0.22584(6) 0.5171(2) 0.0704(6) Uani 1.00 1 d .
C(12) C 1.4457(4) 0.20208(6) 0.3879(2) 0.0587(5) Uani 1.00 1 d .
C(13) C 1.2942(4) 0.16702(7) 0.3674(2) 0.0633(5) Uani 1.00 1 d .
C(14) C 1.1780(4) 0.15662(7) 0.4731(2) 0.0628(5) Uani 1.00 1 d .
C(15) C 1.5554(6) 0.18981(8) 0.1628(2) 0.0805(7) Uani 1.00 1 d .
H(1) H 0.1556 0.0159 0.7932 0.084 Uiso 1.00 1 c R
H(2) H 0.2678 0.0269 0.5879 0.088 Uiso 1.00 1 c R
H(3) H 0.5734 0.0778 0.6001 0.078 Uiso 1.00 1 c R
H(4) H 0.6302 0.1005 1.0372 0.083 Uiso 1.00 1 c R
H(5) H 0.3180 0.0501 1.0145 0.090 Uiso 1.00 1 c R
H(6) H 0.8930 0.1196 0.6320 0.070 Uiso 1.00 1 c R
H(7) H 1.1188 0.1875 0.7983 0.071 Uiso 1.00 1 c R
H(8) H 1.3944 0.2311 0.7096 0.078 Uiso 1.00 1 c R
H(9) H 1.5835 0.2494 0.5321 0.084 Uiso 1.00 1 c R
H(10) H 1.2714 0.1506 0.2820 0.076 Uiso 1.00 1 c R
H(11) H 1.0755 0.1331 0.4577 0.075 Uiso 1.00 1 c R
H(12) H 1.7151 0.1726 0.1956 0.097 Uiso 1.00 1 c R
H(13) H 1.5538 0.2058 0.0760 0.097 Uiso 1.00 1 c R
H(14) H 1.3896 0.1739 0.1316 0.097 Uiso 1.00 1 c R
H(15) H 0.821(10) 0.0630(12) 0.339(5) 0.148(17) Uiso 1.00 1 c .
H(16) H 0.568(11) 0.0640(13) 0.333(5) 0.154(16) Uiso 1.00 1 c .

loop_
_atom_site_aniso_label
_atom_site_aniso_U_11
_atom_site_aniso_U_22
_atom_site_aniso_U_33
_atom_site_aniso_U_12
_atom_site_aniso_U_13
_atom_site_aniso_U_23
Cl(1) 0.0780(5) 0.0983(5) 0.0847(4) -0.0168(3) 0.0414(3) -0.0053(3)
O(1) 0.1146(15) 0.1097(13) 0.0663(10) -0.0377(11) 0.0493(10) -0.0251(9)
O(2) 0.0914(12) 0.0773(10) 0.0701(9) -0.0128(8) 0.0462(8) -0.0008(7)
O(3) 0.1042(18) 0.174(2) 0.140(2) -0.0533(18) 0.0687(17) -0.090(2)
N(1) 0.0665(12) 0.0715(11) 0.0769(13) -0.0035(9) 0.0315(10) 0.0121(9)
C(1) 0.0782(16) 0.0790(14) 0.0672(14) -0.0081(12) 0.0318(12) -0.0032(11)
C(2) 0.0724(14) 0.0735(13) 0.0579(12) -0.0041(11) 0.0333(10) 0.0015(9)
C(3) 0.0556(12) 0.0662(11) 0.0495(10) 0.0076(9) 0.0221(8) 0.0067(8)
C(4) 0.0782(15) 0.0819(14) 0.0523(11) -0.0027(12) 0.0297(10) 0.0057(10)
C(5) 0.0810(17) 0.0872(16) 0.0668(14) 0.0032(13) 0.0378(12) 0.0179(12)
C(6) 0.0606(13) 0.0719(12) 0.0503(11) 0.0005(9) 0.0226(9) 0.0001(9)
C(7) 0.0611(12) 0.0650(11) 0.0540(11) 0.0027(9) 0.0260(9) 0.0010(8)
C(8) 0.0627(13) 0.0649(11) 0.0493(10) 0.0028(9) 0.0208(9) 0.0012(8)
C(9) 0.0567(12) 0.0584(10) 0.0506(10) 0.0028(8) 0.0195(8) 0.0024(8)
C(10) 0.0824(16) 0.0578(11) 0.0620(12) -0.0046(10) 0.0343(11) -0.0088(9)
C(11) 0.0896(17) 0.0551(11) 0.0756(14) -0.0148(10) 0.0416(12) -0.0056(9)
C(12) 0.0611(12) 0.0613(11) 0.0569(11) 0.0013(9) 0.0259(9) 0.0060(8)
C(13) 0.0711(14) 0.0677(12) 0.0519(11) -0.0067(10) 0.0240(10) -0.0063(9)
C(14) 0.0696(14) 0.0631(11) 0.0554(11) -0.0126(10) 0.0232(10) -0.0017(9)
C(15) 0.0907(19) 0.0959(17) 0.0667(14) -0.0095(14) 0.0429(13) -0.0057(12)

loop_
_atom_type_symbol
_atom_type_description
_atom_type_scat_dispersion_real
_atom_type_scat_dispersion_imag
_atom_type_scat_source
C C 0.018 0.009
;
International Tables for Crystallography
(1992, Vol. C, Tables 4.2.6.8 and 6.1.1.4)
;
H H 0.000 0.000
;
International Tables for Crystallography
(1992, Vol. C, Table 6.1.1.4)
;
O O 0.049 0.032
;
International Tables for Crystallography
(1992, Vol. C, Tables 4.2.6.8 and 6.1.1.4)
;
N N 0.031 0.018
;
International Tables for Crystallography
(1992, Vol. C, Tables 4.2.6.8 and 6.1.1.4)
;
Cl Cl 0.364 0.702
;
International Tables for Crystallography
(1992, Vol. C, Tables 4.2.6.8 and 6.1.1.4)
;

loop_
_geom_angle_atom_site_label_1
_geom_angle_atom_site_label_2
_geom_angle_atom_site_label_3
_geom_angle
_geom_angle_publ_flag
C(12) O(2) C(15) 117.84(19) yes
C(1) N(1) C(5) 122.3(2) yes
N(1) C(1) C(2) 120.0(2) yes
C(1) C(2) C(3) 119.6(2) yes
C(2) C(3) C(4) 118.3(2) yes
C(2) C(3) C(6) 123.5(2) yes
C(4) C(3) C(6) 118.20(18) yes
C(3) C(4) C(5) 120.1(2) yes
N(1) C(5) C(4) 119.7(2) yes
O(1) C(6) C(3) 117.8(2) yes
O(1) C(6) C(7) 123.4(2) yes
C(3) C(6) C(7) 118.76(18) yes
C(6) C(7) C(8) 121.8(2) yes
C(7) C(8) C(9) 127.3(2) yes
C(8) C(9) C(10) 120.03(19) yes
C(8) C(9) C(14) 122.74(19) yes
C(10) C(9) C(14) 117.2(2) yes
C(9) C(10) C(11) 121.4(2) yes
C(10) C(11) C(12) 120.4(2) yes
O(2) C(12) C(11) 116.44(19) yes
O(2) C(12) C(13) 124.3(2) yes
C(11) C(12) C(13) 119.2(2) yes
C(12) C(13) C(14) 119.8(2) yes
C(9) C(14) C(13) 121.9(2) yes
H(15) O(3) H(16) 102(4) no
C(1) N(1) H(1) 118.8 no
C(5) N(1) H(1) 118.8 no
N(1) C(1) H(2) 120.0 no
C(2) C(1) H(2) 120.0 no
C(1) C(2) H(3) 120.2 no
C(3) C(2) H(3) 120.2 no
C(3) C(4) H(4) 120.0 no
C(5) C(4) H(4) 120.0 no
N(1) C(5) H(5) 120.2 no
C(4) C(5) H(5) 120.1 no
C(6) C(7) H(6) 119.1 no
C(8) C(7) H(6) 119.1 no
C(7) C(8) H(7) 116.4 no
C(9) C(8) H(7) 116.4 no
C(9) C(10) H(8) 119.3 no
C(11) C(10) H(8) 119.3 no
C(10) C(11) H(9) 119.8 no
C(12) C(11) H(9) 119.8 no
C(12) C(13) H(10) 120.1 no
C(14) C(13) H(10) 120.1 no
C(9) C(14) H(11) 119.0 no
C(13) C(14) H(11) 119.0 no
O(2) C(15) H(12) 109.5 no
O(2) C(15) H(13) 109.5 no
O(2) C(15) H(14) 109.5 no
H(12) C(15) H(13) 109.5 no
H(12) C(15) H(14) 109.5 no
H(13) C(15) H(14) 109.5 no

loop_
_geom_bond_atom_site_label_1
_geom_bond_atom_site_label_2
_geom_bond_distance
_geom_bond_publ_flag
O(1) C(6) 1.213(2) yes
O(2) C(12) 1.359(3) yes
O(2) C(15) 1.424(3) yes
N(1) C(1) 1.329(4) yes
N(1) C(5) 1.327(3) yes
C(1) C(2) 1.368(3) yes
C(2) C(3) 1.379(2) yes
C(3) C(4) 1.387(3) yes
C(3) C(6) 1.515(3) yes
C(4) C(5) 1.361(3) yes
C(6) C(7) 1.455(3) yes
C(7) C(8) 1.332(3) yes
C(8) C(9) 1.447(3) yes
C(9) C(10) 1.392(3) yes
C(9) C(14) 1.392(3) yes
C(10) C(11) 1.366(4) yes
C(11) C(12) 1.385(3) yes
C(12) C(13) 1.384(3) yes
C(13) C(14) 1.369(3) yes
O(3) H(15) 0.80(5) no
O(3) H(16) 0.87(4) no
N(1) H(1) 0.860 no
C(1) H(2) 0.930 no
C(2) H(3) 0.930 no
C(4) H(4) 0.930 no
C(5) H(5) 0.930 no
C(7) H(6) 0.930 no
C(8) H(7) 0.930 no
C(10) H(8) 0.930 no
C(11) H(9) 0.930 no
C(13) H(10) 0.930 no
C(14) H(11) 0.930 no
C(15) H(12) 0.960 no
C(15) H(13) 0.960 no
C(15) H(14) 0.960 no

loop_
_geom_contact_atom_site_label_1
_geom_contact_atom_site_label_2
_geom_contact_distance
_geom_contact_site_symmetry_2
Cl(1) O(3) 3.169(3) .
Cl(1) O(3) 3.175(3) 1_655
Cl(1) N(1) 3.024(2) 3_656
Cl(1) C(1) 3.536(2) 3_756
O(1) C(15) 3.274(4) 1_456
O(1) C(15) 3.555(3) 1_556
O(2) C(10) 3.466(3) 4_554
O(2) C(14) 3.570(2) 1_655
O(3) Cl(1) 3.175(3) 1_455
O(3) Cl(1) 3.169(3) .
O(3) C(1) 3.502(3) 1_655
O(3) C(2) 3.380(4) .
O(3) C(7) 3.556(3) .
O(3) C(14) 3.481(4) .
N(1) Cl(1) 3.024(2) 3_656
C(1) Cl(1) 3.536(2) 3_756
C(1) O(3) 3.502(3) 1_455
C(2) O(3) 3.380(4) .
C(2) C(14) 3.506(3) 1_455
C(4) C(7) 3.581(3) 1_455
C(6) C(9) 3.523(2) 1_455
C(7) O(3) 3.556(3) .
C(7) C(4) 3.581(3) 1_655
C(8) C(11) 3.522(3) 1_455
C(9) C(6) 3.523(2) 1_655
C(10) O(2) 3.466(3) 4_455
C(11) C(8) 3.522(3) 1_655
C(14) O(2) 3.570(2) 1_455
C(14) O(3) 3.481(4) .
C(14) C(2) 3.506(3) 1_655
C(14) C(15) 3.595(3) 1_455
C(15) O(1) 3.555(3) 1_554
C(15) O(1) 3.274(4) 1_654
C(15) C(14) 3.595(3) 1_655
Cl(1) H(1) 2.166 3_656
Cl(1) H(2) 2.986 1_655
Cl(1) H(2) 3.487 3_756
Cl(1) H(3) 3.546 1_655
Cl(1) H(4) 3.476 1_554
Cl(1) H(5) 2.674 1_654
Cl(1) H(15) 2.38(5) .
Cl(1) H(15) 3.46(5) 1_655
Cl(1) H(16) 3.53(6) .
Cl(1) H(16) 2.31(5) 1_655
O(1) H(9) 3.471 4_455
O(1) H(10) 2.967 1_556
O(1) H(12) 2.781 1_456
O(1) H(13) 2.986 1_456
O(1) H(14) 3.598 1_456
O(1) H(14) 2.654 1_556
O(2) H(7) 3.260 4_554
O(2) H(8) 2.755 4_554
O(2) H(9) 2.975 4_454
O(3) H(1) 3.569 3_656
O(3) H(2) 3.163 1_655
O(3) H(2) 3.410 3_656
O(3) H(3) 2.469 .
O(3) H(4) 3.114 1_554
O(3) H(5) 3.340 1_554
O(3) H(6) 2.632 .
O(3) H(10) 3.366 1_455
O(3) H(11) 2.561 .
N(1) H(5) 3.581 3_657
N(1) H(6) 3.460 1_455
N(1) H(15) 3.48(4) 3_656
C(1) H(6) 3.396 1_455
C(1) H(15) 3.35(3) 1_455
C(1) H(16) 3.59(4) 3_656
C(2) H(1) 3.593 1_655
C(2) H(6) 3.494 1_455
C(2) H(11) 3.199 1_455
C(2) H(16) 3.35(5) .
C(4) H(15) 3.46(4) 1_556
C(5) H(16) 3.47(4) 1_556
C(6) H(14) 3.483 1_556
C(8) H(13) 3.512 1_556
C(8) H(14) 3.561 1_556
C(10) H(13) 3.051 4_455
C(11) H(7) 3.589 1_655
C(11) H(8) 3.593 4_454
C(11) H(13) 3.367 4_455
C(12) H(8) 3.515 4_454
C(12) H(9) 3.507 4_454
C(13) H(6) 3.527 1_655
C(13) H(12) 2.830 1_455
C(14) H(3) 3.274 1_655
C(14) H(12) 2.827 1_455
C(15) H(4) 3.278 1_654
C(15) H(7) 3.274 1_554
C(15) H(8) 3.116 4_554
C(15) H(9) 3.062 4_454
C(15) H(11) 3.573 1_655
H(1) Cl(1) 2.166 3_656
H(1) O(3) 3.569 3_656
H(1) C(2) 3.593 1_455
H(1) H(3) 3.542 1_455
H(1) H(5) 3.442 3_657
H(1) H(15) 2.925 3_656
H(1) H(16) 3.438 3_656
H(2) Cl(1) 2.986 1_455
H(2) Cl(1) 3.487 3_756
H(2) O(3) 3.163 1_455
H(2) O(3) 3.410 3_656
H(2) H(2) 3.194 3_556
H(2) H(15) 2.851 1_455
H(2) H(15) 3.150 3_656
H(2) H(16) 3.493 .
H(2) H(16) 3.165 3_656
H(3) Cl(1) 3.546 1_455
H(3) O(3) 2.469 .
H(3) C(14) 3.274 1_455
H(3) H(1) 3.542 1_655
H(3) H(11) 3.045 1_455
H(3) H(15) 3.166 .
H(3) H(16) 2.491 .
H(4) Cl(1) 3.476 1_556
H(4) O(3) 3.114 1_556
H(4) C(15) 3.278 1_456
H(4) H(12) 2.767 1_456
H(4) H(13) 3.577 1_456
H(4) H(14) 3.025 1_456
H(4) H(15) 2.864 1_556
H(4) H(16) 3.116 1_556
H(5) Cl(1) 2.674 1_456
H(5) O(3) 3.340 1_556
H(5) N(1) 3.581 3_657
H(5) H(1) 3.442 3_657
H(5) H(15) 3.173 1_556
H(5) H(16) 2.771 1_556
H(6) O(3) 2.632 .
H(6) N(1) 3.460 1_655
H(6) C(1) 3.396 1_655
H(6) C(2) 3.494 1_655
H(6) C(13) 3.527 1_455
H(6) H(15) 3.205 .
H(6) H(16) 3.224 .
H(7) O(2) 3.260 4_455
H(7) C(11) 3.589 1_455
H(7) C(15) 3.274 1_556
H(7) H(9) 3.591 1_455
H(7) H(9) 3.070 4_455
H(7) H(13) 2.773 1_556
H(7) H(14) 2.895 1_556
H(8) O(2) 2.755 4_455
H(8) C(11) 3.593 4_555
H(8) C(12) 3.515 4_555
H(8) C(15) 3.116 4_455
H(8) H(12) 3.341 4_455
H(8) H(13) 3.273 1_556
H(8) H(13) 2.731 4_455
H(9) O(1) 3.471 4_554
H(9) O(2) 2.975 4_555
H(9) C(12) 3.507 4_555
H(9) C(15) 3.062 4_555
H(9) H(7) 3.591 1_655
H(9) H(7) 3.070 4_554
H(9) H(13) 3.287 4_455
H(9) H(13) 2.762 4_555
H(9) H(14) 2.976 4_555
H(10) O(1) 2.967 1_554
H(10) O(3) 3.366 1_655
H(10) H(12) 2.792 1_455
H(10) H(16) 3.228 1_655
H(11) O(3) 2.561 .
H(11) C(2) 3.199 1_655
H(11) C(15) 3.573 1_455
H(11) H(3) 3.045 1_655
H(11) H(12) 2.773 1_455
H(11) H(15) 2.714 .
H(11) H(16) 3.366 .
H(12) O(1) 2.781 1_654
H(12) C(13) 2.830 1_655
H(12) C(14) 2.827 1_655
H(12) H(4) 2.767 1_654
H(12) H(8) 3.341 4_554
H(12) H(10) 2.792 1_655
H(12) H(11) 2.773 1_655
H(13) O(1) 2.986 1_654
H(13) C(8) 3.512 1_554
H(13) C(10) 3.051 4_554
H(13) C(11) 3.367 4_554
H(13) H(4) 3.577 1_654
H(13) H(7) 2.773 1_554
H(13) H(8) 3.273 1_554
H(13) H(8) 2.731 4_554
H(13) H(9) 2.762 4_454
H(13) H(9) 3.287 4_554
H(14) O(1) 2.654 1_554
H(14) O(1) 3.598 1_654
H(14) C(6) 3.483 1_554
H(14) C(8) 3.561 1_554
H(14) H(4) 3.025 1_654
H(14) H(7) 2.895 1_554
H(14) H(9) 2.976 4_454
H(15) Cl(1) 3.46(5) 1_455
H(15) Cl(1) 2.38(5) .
H(15) N(1) 3.48(4) 3_656
H(15) C(1) 3.35(3) 1_655
H(15) C(4) 3.46(4) 1_554
H(15) H(1) 2.925 3_656
H(15) H(2) 2.851 1_655
H(15) H(2) 3.150 3_656
H(15) H(3) 3.166 .
H(15) H(4) 2.864 1_554
H(15) H(5) 3.173 1_554
H(15) H(6) 3.205 .
H(15) H(11) 2.714 .
H(16) Cl(1) 2.31(5) 1_455
H(16) Cl(1) 3.53(6) .
H(16) C(1) 3.59(4) 3_656
H(16) C(2) 3.35(5) .
H(16) C(5) 3.47(4) 1_554
H(16) H(1) 3.438 3_656
H(16) H(2) 3.493 .
H(16) H(2) 3.165 3_656
H(16) H(3) 2.491 .
H(16) H(4) 3.116 1_554
H(16) H(5) 2.771 1_554
H(16) H(6) 3.224 .
H(16) H(10) 3.228 1_455
H(16) H(11) 3.366 .

loop_
_geom_torsion_atom_site_label_1
_geom_torsion_atom_site_label_2
_geom_torsion_atom_site_label_3
_geom_torsion_atom_site_label_4
_geom_torsion
C(15) O(2) C(12) C(11) 174.55(19)
C(15) O(2) C(12) C(13) -5.0(2)
C(1) N(1) C(5) C(4) -0.2(3)
C(5) N(1) C(1) C(2) -0.5(3)
N(1) C(1) C(2) C(3) -0.1(2)
C(1) C(2) C(3) C(4) 1.3(3)
C(1) C(2) C(3) C(6) -177.3(2)
C(2) C(3) C(4) C(5) -2.0(3)
C(2) C(3) C(6) O(1) 170.9(2)
C(2) C(3) C(6) C(7) -8.8(3)
C(4) C(3) C(6) O(1) -7.7(3)
C(4) C(3) C(6) C(7) 172.63(19)
C(6) C(3) C(4) C(5) 176.7(2)
C(3) C(4) C(5) N(1) 1.4(3)
O(1) C(6) C(7) C(8) -4.5(3)
C(3) C(6) C(7) C(8) 175.15(18)
C(6) C(7) C(8) C(9) 179.19(19)
C(7) C(8) C(9) C(10) -179.6(2)
C(7) C(8) C(9) C(14) -0.0(2)
C(8) C(9) C(10) C(11) -179.0(2)
C(8) C(9) C(14) C(13) 179.65(19)
C(10) C(9) C(14) C(13) -0.7(3)
C(14) C(9) C(10) C(11) 1.4(3)
C(9) C(10) C(11) C(12) -0.9(3)
C(10) C(11) C(12) O(2) 179.98(16)
C(10) C(11) C(12) C(13) -0.4(3)
O(2) C(12) C(13) C(14) -179.36(19)
C(11) C(12) C(13) C(14) 1.1(3)
C(12) C(13) C(14) C(9) -0.5(3)
